data_7130933
loop_
_publ_author_name
'Lefarth, Jens'
'Haseloer, Alexander'
'Kletsch, Lukas'
'Klein, Axel'
'Neud\"orfl, J\"org-Martin'
'Griesbeck, Axel'

_publ_section_title
;
 From energy transfer to electron transfer photocatalysis
 (PenT\\rightarrow PET): oxidative cyclobutane cleavage alters the product
 composition
;
_journal_name_full 'Chemical Communications'
_journal_paper_doi 10.1039/D2CC04693H
_journal_year 2022
_chemical_formula_moiety 'C16 H18 O2'
_chemical_formula_sum 'C16 H18 O2'
_chemical_formula_weight 242.30
_space_group_crystal_system orthorhombic
_space_group_IT_number 61
_space_group_name_Hall '-P 2ac 2ab'
_space_group_name_H-M_alt 'P b c a'
_atom_sites_solution_hydrogens geom
_audit_creation_method SHELXL-2018/3
_audit_update_record
;
2022-07-27 deposited with the CCDC.	2022-10-28 downloaded from the CCDC.
;
_cell_angle_alpha 90
_cell_angle_beta 90
_cell_angle_gamma 90
_cell_formula_units_Z 8
_cell_length_a 7.7154(2)
_cell_length_b 15.6790(5)
_cell_length_c 20.7193(7)
_cell_measurement_reflns_used 9813
_cell_measurement_temperature 100(2)
_cell_measurement_theta_max 72.06
_cell_measurement_theta_min 5.64
_cell_volume 2506.41(13)
_computing_cell_refinement 'Bruker APEX 3'
_computing_data_collection 'Bruker APEX 3'
_computing_data_reduction
;
Bruker APEX 3
SADABS Krause, L., Herbst-Irmer, R., Sheldrick G.M. & Stalke D.,
 J. Appl. Cryst. 48 (2015) 3-10.
;
_computing_molecular_graphics 'SCHAKAL99 (E. Keller 1999)'
_computing_publication_material 'PLATON (A. L. Spek 1980-2015)'
_computing_structure_refinement
;
SHELXL-2014/7 (Sheldrick, 2014)
SHELXLE (C. B. Huebschle 2016)'
;
_computing_structure_solution 'SHELXT  (Sheldrick, 2015)'
_diffrn_ambient_temperature 100(2)
_diffrn_detector_type 'Bruker PhotonIII M14'
_diffrn_measured_fraction_theta_full 1.000
_diffrn_measured_fraction_theta_max 1.000
_diffrn_measurement_device_type 'Bruker D8 Venture'
_diffrn_measurement_method '\f and \w scans'
_diffrn_radiation_type CuK\a
_diffrn_radiation_wavelength 1.54178
_diffrn_reflns_av_R_equivalents 0.0569
_diffrn_reflns_av_unetI/netI 0.0167
_diffrn_reflns_Laue_measured_fraction_full 1.000
_diffrn_reflns_Laue_measured_fraction_max 1.000
_diffrn_reflns_limit_h_max 9
_diffrn_reflns_limit_h_min -9
_diffrn_reflns_limit_k_max 19
_diffrn_reflns_limit_k_min -19
_diffrn_reflns_limit_l_max 25
_diffrn_reflns_limit_l_min -25
_diffrn_reflns_number 73371
_diffrn_reflns_point_group_measured_fraction_full 1.000
_diffrn_reflns_point_group_measured_fraction_max 1.000
_diffrn_reflns_theta_full 67.679
_diffrn_reflns_theta_max 72.123
_diffrn_reflns_theta_min 4.267
_diffrn_source 'micro focus'
_exptl_absorpt_coefficient_mu 0.657
_exptl_absorpt_correction_T_max 0.7536
_exptl_absorpt_correction_T_min 0.6357
_exptl_absorpt_correction_type multi-scan
_exptl_absorpt_process_details 'Bruker SADABS'
_exptl_crystal_colour colourless
_exptl_crystal_density_diffrn 1.284
_exptl_crystal_description prism
_exptl_crystal_F_000 1040
_exptl_crystal_size_max 0.150
_exptl_crystal_size_mid 0.050
_exptl_crystal_size_min 0.020
_refine_diff_density_max 0.679
_refine_diff_density_min -0.211
_refine_diff_density_rms 0.055
_refine_ls_extinction_method none
_refine_ls_goodness_of_fit_ref 1.054
_refine_ls_hydrogen_treatment constr
_refine_ls_matrix_type full
_refine_ls_number_parameters 163
_refine_ls_number_reflns 2474
_refine_ls_number_restraints 0
_refine_ls_restrained_S_all 1.054
_refine_ls_R_factor_all 0.0548
_refine_ls_R_factor_gt 0.0527
_refine_ls_shift/su_max 0.000
_refine_ls_shift/su_mean 0.000
_refine_ls_structure_factor_coef Fsqd
_refine_ls_weighting_details 'w=1/[\s^2^(Fo^2^)+(0.0679P)^2^+2.5862P] where P=(Fo^2^+2Fc^2^)/3'
_refine_ls_weighting_scheme calc
_refine_ls_wR_factor_gt 0.1413
_refine_ls_wR_factor_ref 0.1432
_reflns_Friedel_coverage 0.000
_reflns_number_gt 2332
_reflns_number_total 2474
_reflns_threshold_expression 'I > 2\s(I)'
_cod_data_source_file d2cc04693h2.cif
_cod_data_source_block jel660a
_cod_database_code 7130933
_shelx_shelxl_version_number 2018/3
_shelx_space_group_comment
;
The symmetry employed for this shelxl refinement is uniquely defined
by the following loop, which should always be used as a source of
symmetry information in preference to the above space-group names.
They are only intended as comments.
;
_shelx_estimated_absorpt_t_min 0.908
_shelx_estimated_absorpt_t_max 0.987

loop_
_space_group_symop_operation_xyz
'x, y, z'
'-x+1/2, -y, z+1/2'
'-x, y+1/2, -z+1/2'
'x+1/2, -y+1/2, -z'
'-x, -y, -z'
'x-1/2, y, -z-1/2'
'x, -y-1/2, z-1/2'
'-x-1/2, y-1/2, z'

loop_
_atom_site_label
_atom_site_type_symbol
_atom_site_fract_x
_atom_site_fract_y
_atom_site_fract_z
_atom_site_U_iso_or_equiv
_atom_site_adp_type
_atom_site_occupancy
_atom_site_site_symmetry_order
_atom_site_calc_flag
_atom_site_refinement_flags_posn
_atom_site_refinement_flags_adp
_atom_site_refinement_flags_occupancy
_atom_site_disorder_assembly
_atom_site_disorder_group
O1 O 0.1837(2) 0.58711(10) 0.24198(7) 0.0408(4) Uani 1 1 d . . . . .
O2 O 0.10111(16) 0.39192(8) 0.45841(6) 0.0278(3) Uani 1 1 d . . . . .
C1 C 0.2272(2) 0.58068(12) 0.29826(9) 0.0257(4) Uani 1 1 d . . . . .
C2 C 0.3166(2) 0.65348(11) 0.33283(9) 0.0259(4) Uani 1 1 d . . . . .
H2A H 0.237685 0.703270 0.333248 0.031 Uiso 1 1 calc R U . . .
H2AB H 0.421027 0.669759 0.307963 0.031 Uiso 1 1 calc R U . . .
C3 C 0.3708(3) 0.63388(11) 0.40220(9) 0.0256(4) Uani 1 1 d . . . . .
H3A H 0.268277 0.636427 0.430877 0.031 Uiso 1 1 calc R U . . .
H3AB H 0.455578 0.676952 0.417142 0.031 Uiso 1 1 calc R U . . .
C4 C 0.4521(2) 0.54474(11) 0.40537(8) 0.0225(4) Uani 1 1 d . . . . .
H4A H 0.499924 0.535498 0.449154 0.027 Uiso 1 1 calc R U . . .
H4AB H 0.549512 0.541803 0.374347 0.027 Uiso 1 1 calc R U . . .
C5 C 0.3216(2) 0.47254(11) 0.38989(8) 0.0197(4) Uani 1 1 d . . . . .
C6 C 0.1695(2) 0.47234(11) 0.43972(8) 0.0221(4) Uani 1 1 d . . . . .
H6 H 0.189251 0.511722 0.476961 0.027 Uiso 1 1 calc R U . . .
C7 C -0.0130(2) 0.36326(12) 0.40807(10) 0.0307(4) Uani 1 1 d . . . . .
H7A H -0.100796 0.323263 0.425336 0.037 Uiso 1 1 calc R U . . .
H7AB H 0.052915 0.334330 0.373413 0.037 Uiso 1 1 calc R U . . .
C8 C -0.0987(2) 0.44417(13) 0.38278(10) 0.0290(4) Uani 1 1 d . . . . .
H8A H -0.137050 0.437078 0.337503 0.035 Uiso 1 1 calc R U . . .
H8AB H -0.199384 0.460498 0.409688 0.035 Uiso 1 1 calc R U . . .
C9 C 0.0461(2) 0.50971(11) 0.38794(8) 0.0237(4) Uani 1 1 d . . . . .
H9 H 0.006715 0.569462 0.396293 0.028 Uiso 1 1 calc R U . . .
C10 C 0.1920(2) 0.50080(11) 0.33578(8) 0.0213(4) Uani 1 1 d . . . . .
H10 H 0.166475 0.452215 0.305996 0.026 Uiso 1 1 calc R U . . .
C11 C 0.4185(2) 0.39009(10) 0.37783(8) 0.0184(4) Uani 1 1 d . . . . .
C12 C 0.4808(2) 0.37244(11) 0.31606(9) 0.0236(4) Uani 1 1 d . . . . .
H12 H 0.453640 0.409923 0.281487 0.028 Uiso 1 1 calc R U . . .
C13 C 0.5822(2) 0.30071(12) 0.30438(10) 0.0287(4) Uani 1 1 d . . . . .
H13 H 0.625111 0.290130 0.262168 0.034 Uiso 1 1 calc R U . . .
C14 C 0.6207(2) 0.24474(11) 0.35391(10) 0.0290(4) Uani 1 1 d . . . . .
H14 H 0.688431 0.195312 0.345737 0.035 Uiso 1 1 calc R U . . .
C15 C 0.5597(2) 0.26132(11) 0.41562(10) 0.0258(4) Uani 1 1 d . . . . .
H15 H 0.586272 0.223228 0.449880 0.031 Uiso 1 1 calc R U . . .
C16 C 0.4596(2) 0.33365(11) 0.42761(8) 0.0210(4) Uani 1 1 d . . . . .
H16 H 0.418928 0.344607 0.470090 0.025 Uiso 1 1 calc R U . . .

loop_
_atom_site_aniso_label
_atom_site_aniso_U_11
_atom_site_aniso_U_22
_atom_site_aniso_U_33
_atom_site_aniso_U_23
_atom_site_aniso_U_13
_atom_site_aniso_U_12
O1 0.0505(9) 0.0435(8) 0.0283(7) 0.0113(6) -0.0125(6) -0.0028(7)
O2 0.0237(6) 0.0266(7) 0.0332(7) 0.0064(5) 0.0027(5) -0.0007(5)
C1 0.0229(9) 0.0278(9) 0.0264(9) 0.0046(7) -0.0017(7) 0.0040(7)
C2 0.0264(9) 0.0189(8) 0.0324(9) 0.0057(7) -0.0002(7) 0.0032(7)
C3 0.0308(9) 0.0177(8) 0.0284(9) -0.0012(7) -0.0046(7) 0.0018(7)
C4 0.0232(8) 0.0194(8) 0.0250(8) 0.0013(7) -0.0049(7) -0.0007(7)
C5 0.0215(8) 0.0189(8) 0.0186(8) -0.0004(6) -0.0024(6) 0.0042(6)
C6 0.0232(8) 0.0201(8) 0.0230(8) -0.0001(6) 0.0015(7) 0.0016(7)
C7 0.0236(9) 0.0272(10) 0.0412(11) -0.0012(8) 0.0030(8) -0.0045(7)
C8 0.0186(8) 0.0349(11) 0.0336(10) -0.0001(8) 0.0017(7) 0.0018(7)
C9 0.0214(9) 0.0225(9) 0.0270(9) -0.0003(7) 0.0007(7) 0.0051(7)
C10 0.0211(8) 0.0212(8) 0.0215(8) -0.0001(6) -0.0013(7) 0.0044(6)
C11 0.0145(7) 0.0167(8) 0.0240(8) -0.0011(6) -0.0017(6) -0.0007(6)
C12 0.0238(9) 0.0221(8) 0.0250(8) -0.0009(7) 0.0019(7) -0.0006(7)
C13 0.0252(9) 0.0261(9) 0.0349(10) -0.0094(8) 0.0079(8) -0.0018(7)
C14 0.0208(9) 0.0155(8) 0.0506(12) -0.0066(8) 0.0013(8) 0.0007(7)
C15 0.0209(8) 0.0161(8) 0.0404(10) 0.0027(7) -0.0056(8) -0.0006(7)
C16 0.0191(8) 0.0186(8) 0.0253(8) 0.0001(6) -0.0024(7) -0.0010(6)

loop_
_atom_type_symbol
_atom_type_description
_atom_type_scat_dispersion_real
_atom_type_scat_dispersion_imag
_atom_type_scat_source
C C 0.0181 0.0091 'International Tables Vol C Tables 4.2.6.8 and 6.1.1.4'
H H 0.0000 0.0000 'International Tables Vol C Tables 4.2.6.8 and 6.1.1.4'
O O 0.0492 0.0322 'International Tables Vol C Tables 4.2.6.8 and 6.1.1.4'

loop_
_geom_angle_atom_site_label_1
_geom_angle_atom_site_label_2
_geom_angle_atom_site_label_3
_geom_angle
_geom_angle_site_symmetry_1
_geom_angle_site_symmetry_3
_geom_angle_publ_flag
C6 O2 C7 107.89(13) . . ?
O1 C1 C10 121.05(17) . . ?
O1 C1 C2 121.10(17) . . ?
C10 C1 C2 117.84(15) . . ?
C1 C2 C3 114.72(15) . . ?
C1 C2 H2A 108.6 . . ?
C3 C2 H2A 108.6 . . ?
C1 C2 H2AB 108.6 . . ?
C3 C2 H2AB 108.6 . . ?
H2A C2 H2AB 107.6 . . ?
C2 C3 C4 109.61(14) . . ?
C2 C3 H3A 109.7 . . ?
C4 C3 H3A 109.7 . . ?
C2 C3 H3AB 109.7 . . ?
C4 C3 H3AB 109.7 . . ?
H3A C3 H3AB 108.2 . . ?
C3 C4 C5 113.04(14) . . ?
C3 C4 H4A 109.0 . . ?
C5 C4 H4A 109.0 . . ?
C3 C4 H4AB 109.0 . . ?
C5 C4 H4AB 109.0 . . ?
H4A C4 H4AB 107.8 . . ?
C11 C5 C4 109.73(13) . . ?
C11 C5 C6 118.54(14) . . ?
C4 C5 C6 110.66(13) . . ?
C11 C5 C10 116.01(14) . . ?
C4 C5 C10 110.89(14) . . ?
C6 C5 C10 89.65(12) . . ?
O2 C6 C9 107.23(14) . . ?
O2 C6 C5 117.45(14) . . ?
C9 C6 C5 90.19(13) . . ?
O2 C6 H6 113.2 . . ?
C9 C6 H6 113.2 . . ?
C5 C6 H6 113.2 . . ?
O2 C7 C8 104.78(15) . . ?
O2 C7 H7A 110.8 . . ?
C8 C7 H7A 110.8 . . ?
O2 C7 H7AB 110.8 . . ?
C8 C7 H7AB 110.8 . . ?
H7A C7 H7AB 108.9 . . ?
C9 C8 C7 102.69(14) . . ?
C9 C8 H8A 111.2 . . ?
C7 C8 H8A 111.2 . . ?
C9 C8 H8AB 111.2 . . ?
C7 C8 H8AB 111.2 . . ?
H8A C8 H8AB 109.1 . . ?
C8 C9 C6 104.15(14) . . ?
C8 C9 C10 114.76(15) . . ?
C6 C9 C10 90.14(13) . . ?
C8 C9 H9 114.9 . . ?
C6 C9 H9 114.9 . . ?
C10 C9 H9 114.9 . . ?
C1 C10 C5 119.46(15) . . ?
C1 C10 C9 114.43(14) . . ?
C5 C10 C9 89.44(13) . . ?
C1 C10 H10 110.6 . . ?
C5 C10 H10 110.6 . . ?
C9 C10 H10 110.6 . . ?
C12 C11 C16 118.29(16) . . ?
C12 C11 C5 119.41(15) . . ?
C16 C11 C5 122.11(15) . . ?
C13 C12 C11 120.92(17) . . ?
C13 C12 H12 119.5 . . ?
C11 C12 H12 119.5 . . ?
C14 C13 C12 120.33(17) . . ?
C14 C13 H13 119.8 . . ?
C12 C13 H13 119.8 . . ?
C13 C14 C15 119.49(16) . . ?
C13 C14 H14 120.3 . . ?
C15 C14 H14 120.3 . . ?
C14 C15 C16 120.30(17) . . ?
C14 C15 H15 119.8 . . ?
C16 C15 H15 119.8 . . ?
C15 C16 C11 120.66(16) . . ?
C15 C16 H16 119.7 . . ?
C11 C16 H16 119.7 . . ?

loop_
_geom_bond_atom_site_label_1
_geom_bond_atom_site_label_2
_geom_bond_distance
_geom_bond_site_symmetry_2
_geom_bond_publ_flag
O1 C1 1.218(2) . ?
O2 C6 1.421(2) . ?
O2 C7 1.437(2) . ?
C1 C10 1.499(2) . ?
C1 C2 1.514(3) . ?
C2 C3 1.528(2) . ?
C2 H2A 0.9900 . ?
C2 H2AB 0.9900 . ?
C3 C4 1.533(2) . ?
C3 H3A 0.9900 . ?
C3 H3AB 0.9900 . ?
C4 C5 1.548(2) . ?
C4 H4A 0.9900 . ?
C4 H4AB 0.9900 . ?
C5 C11 1.514(2) . ?
C5 C6 1.563(2) . ?
C5 C10 1.566(2) . ?
C6 C9 1.549(2) . ?
C6 H6 1.0000 . ?
C7 C8 1.523(3) . ?
C7 H7A 0.9900 . ?
C7 H7AB 0.9900 . ?
C8 C9 1.522(3) . ?
C8 H8A 0.9900 . ?
C8 H8AB 0.9900 . ?
C9 C10 1.567(2) . ?
C9 H9 1.0000 . ?
C10 H10 1.0000 . ?
C11 C12 1.395(2) . ?
C11 C16 1.396(2) . ?
C12 C13 1.391(3) . ?
C12 H12 0.9500 . ?
C13 C14 1.383(3) . ?
C13 H13 0.9500 . ?
C14 C15 1.387(3) . ?
C14 H14 0.9500 . ?
C15 C16 1.394(2) . ?
C15 H15 0.9500 . ?
C16 H16 0.9500 . ?

loop_
_geom_torsion_atom_site_label_1
_geom_torsion_atom_site_label_2
_geom_torsion_atom_site_label_3
_geom_torsion_atom_site_label_4
_geom_torsion
_geom_torsion_site_symmetry_1
_geom_torsion_site_symmetry_2
_geom_torsion_site_symmetry_3
_geom_torsion_site_symmetry_4
_geom_torsion_publ_flag
O1 C1 C2 C3 -177.15(18) . . . . ?
C10 C1 C2 C3 3.6(2) . . . . ?
C1 C2 C3 C4 43.5(2) . . . . ?
C2 C3 C4 C5 -65.68(19) . . . . ?
C3 C4 C5 C11 166.16(14) . . . . ?
C3 C4 C5 C6 -61.18(18) . . . . ?
C3 C4 C5 C10 36.70(19) . . . . ?
C7 O2 C6 C9 20.44(18) . . . . ?
C7 O2 C6 C5 -79.05(18) . . . . ?
C11 C5 C6 O2 -15.9(2) . . . . ?
C4 C5 C6 O2 -143.94(15) . . . . ?
C10 C5 C6 O2 103.80(16) . . . . ?
C11 C5 C6 C9 -125.52(15) . . . . ?
C4 C5 C6 C9 106.46(14) . . . . ?
C10 C5 C6 C9 -5.80(13) . . . . ?
C6 O2 C7 C8 -35.41(18) . . . . ?
O2 C7 C8 C9 35.49(18) . . . . ?
C7 C8 C9 C6 -22.59(18) . . . . ?
C7 C8 C9 C10 74.24(18) . . . . ?
O2 C6 C9 C8 2.49(18) . . . . ?
C5 C6 C9 C8 121.42(14) . . . . ?
O2 C6 C9 C10 -113.13(14) . . . . ?
C5 C6 C9 C10 5.79(13) . . . . ?
O1 C1 C10 C5 147.81(18) . . . . ?
C2 C1 C10 C5 -33.0(2) . . . . ?
O1 C1 C10 C9 -108.1(2) . . . . ?
C2 C1 C10 C9 71.2(2) . . . . ?
C11 C5 C10 C1 -114.35(17) . . . . ?
C4 C5 C10 C1 11.7(2) . . . . ?
C6 C5 C10 C1 123.73(16) . . . . ?
C11 C5 C10 C9 127.65(15) . . . . ?
C4 C5 C10 C9 -106.32(14) . . . . ?
C6 C5 C10 C9 5.73(13) . . . . ?
C8 C9 C10 C1 126.15(17) . . . . ?
C6 C9 C10 C1 -128.18(15) . . . . ?
C8 C9 C10 C5 -111.46(15) . . . . ?
C6 C9 C10 C5 -5.78(13) . . . . ?
C4 C5 C11 C12 -86.17(18) . . . . ?
C6 C5 C11 C12 145.38(16) . . . . ?
C10 C5 C11 C12 40.4(2) . . . . ?
C4 C5 C11 C16 88.80(18) . . . . ?
C6 C5 C11 C16 -39.6(2) . . . . ?
C10 C5 C11 C16 -144.58(16) . . . . ?
C16 C11 C12 C13 -0.4(3) . . . . ?
C5 C11 C12 C13 174.80(16) . . . . ?
C11 C12 C13 C14 1.0(3) . . . . ?
C12 C13 C14 C15 -1.0(3) . . . . ?
C13 C14 C15 C16 0.3(3) . . . . ?
C14 C15 C16 C11 0.3(3) . . . . ?
C12 C11 C16 C15 -0.3(2) . . . . ?
C5 C11 C16 C15 -175.33(15) . . . . ?
